data_9002256
loop_
_publ_author_name
'Ottolini, L.'
'Camara, F.'
'Bigi, S.'

_publ_section_title
;An investigation of matrix effects in the analysis of fluorine in
 humite-group minerals by EMPA, SIMS, and SREF Sample: Chond HV-43 n.4
;
_journal_name_full 'American Mineralogist'
_journal_page_first 89
_journal_page_last 102
_journal_volume 85
_journal_year 2000
_chemical_formula_sum 'F1.24 H0.76 Mg5 O8.76 Si2'
_chemical_name_mineral Chondrodite
_space_group_IT_number 14
_symmetry_space_group_name_Hall '-P 2xab'
_symmetry_space_group_name_H-M 'P 21/b 1 1'
_cell_angle_alpha 109.076
_cell_angle_beta 90
_cell_angle_gamma 90
_cell_length_a 4.7226
_cell_length_b 10.2564
_cell_length_c 7.8490
_cell_formula_units_Z 2
_cell_volume 359.304
_database_code_amcsd 0002340
_exptl_crystal_density_diffrn 3.163
_cod_original_formula_sum 'Si2 Mg5 O8.76 F1.24 H.76'
_cod_database_code 9002256

loop_
_space_group_symop_operation_xyz
x,y,z
1/2-x,1/2+y,z
1/2+x,1/2-y,-z
-x,-y,-z

loop_
_atom_site_label
_atom_site_fract_x
_atom_site_fract_y
_atom_site_fract_z
_atom_site_occupancy
_atom_site_U_iso_or_equiv
Si 0.07642 0.14413 0.70375 1.00000 0.00469
Mg1 0.50000 0.00000 0.50000 1.00000 0.00646
Mg2 0.00936 0.17352 0.30652 1.00000 0.00633
Mg3 0.49218 0.88645 0.07939 1.00000 0.00633
O1 0.77749 0.00158 0.29381 1.00000 0.00608
O2 0.72730 0.24078 0.12569 1.00000 0.00570
O3 0.22456 0.16834 0.52795 1.00000 0.00570
O4 0.26413 0.85492 0.29496 1.00000 0.00532
F 0.26252 0.05756 0.10064 0.62000 0.00925
O5 0.26252 0.05756 0.10064 0.38000 0.00925
H 0.10000 0.01600 0.02300 0.38000 0.00519

loop_
_cod_related_entry_id
_cod_related_entry_database
_cod_related_entry_code
1 AMCSD 0002340
